data_4518049
loop_
_publ_author_name
'Wang, Qi'
'Wang, Ning'
'Liu, Wenhui'
'Yan, Yan'
'Su, Hongmei'
'Wang, Min'
'Zhang, Guanju'
'Yang, Yanzhao'

_publ_section_title
;
 ESP--ALIE Analysis as a Theoretical Tool for Identifying the Coordination
 Atoms of Possible Multisite Extractants: Validation and Prediction
;
_journal_issue 38
_journal_name_full 'ACS Sustainable Chemistry &amp; Engineering'
_journal_page_first 14353
_journal_page_last 14364
_journal_paper_doi 10.1021/acssuschemeng.0c03934
_journal_volume 8
_journal_year 2020
_chemical_formula_moiety '2(C16 H28 Cl4 N4 Pt S2)'
_chemical_formula_sum 'C32 H56 Cl8 N8 Pt2 S4'
_chemical_formula_weight 1354.86
_space_group_crystal_system monoclinic
_space_group_IT_number 14
_space_group_name_Hall '-P 2ybc'
_space_group_name_H-M_alt 'P 1 21/c 1'
_atom_sites_solution_hydrogens geom
_atom_sites_solution_primary dual
_audit_creation_date 2019-02-27
_audit_creation_method
;
Olex2 1.2
(compiled 2018.04.26 svn.r3504 for OlexSys, GUI svn.r5492)
;
_cell_angle_alpha 90
_cell_angle_beta 111.737(3)
_cell_angle_gamma 90
_cell_formula_units_Z 2
_cell_length_a 15.7093(4)
_cell_length_b 11.6599(3)
_cell_length_c 14.4112(4)
_cell_measurement_reflns_used 6169
_cell_measurement_temperature 298(2)
_cell_measurement_theta_max 75.7610
_cell_measurement_theta_min 2.9590
_cell_volume 2451.98(12)
_computing_cell_refinement 'CrysAlisPro 1.171.40.25a (Rigaku OD, 2018)'
_computing_data_collection 'CrysAlisPro 1.171.40.25a (Rigaku OD, 2018)'
_computing_data_reduction 'CrysAlisPro 1.171.40.25a (Rigaku OD, 2018)'
_computing_molecular_graphics 'Olex2 (Dolomanov et al., 2009)'
_computing_publication_material 'Olex2 (Dolomanov et al., 2009)'
_computing_structure_refinement 'ShelXL (Sheldrick, 2015)'
_computing_structure_solution 'ShelXT (Sheldrick, 2015)'
_diffrn_ambient_temperature 298(2)
_diffrn_detector 'CCD plate'
_diffrn_detector_area_resol_mean 10.0000
_diffrn_detector_type HyPix
_diffrn_measured_fraction_theta_full 0.980
_diffrn_measured_fraction_theta_max 0.991
_diffrn_measurement_details
;
List of Runs (angles in degrees, time in seconds):

  # Type    Start    End  Width  t~exp~   \w     \q     \k     \f   Frames
--------------------------------------------------------------------------
  1  \w    -64.00 -37.00   1.00    0.10    --  -48.45 -54.00 109.00   27
  2  \w    -54.00  24.00   1.00    0.10    --  -48.45  54.00-106.00   78
  3  \w   -120.00 -67.00   1.00    0.10    --  -48.45 -54.00 109.00   53
  4  \w    -23.00  39.00   1.00    0.10    --   48.45 -54.00 109.00   62
  5  \w    -81.00 -55.00   1.00    0.35    --  -86.25  54.00-106.00   26
  6  \w     96.00 123.00   1.00    0.35    --  106.49  54.00-106.00   27
  7  \w     36.00 107.00   1.00    0.35    --  106.49 -54.00 109.00   71
  8  \w   -118.00 -74.00   1.00    0.10    --  -48.45-125.00 -90.00   44
  9  \w   -159.00-125.00   1.00    0.35    --  -86.25-125.00-150.00   34
 10  \w   -118.00 -73.00   1.00    0.35    --  -86.25 -54.00 109.00   45
 11  \w   -120.00 -78.00   1.00    0.35    --  -86.25-125.00-150.00   42
 12  \w     94.00 178.00   1.00    0.35    --  106.49  45.00 120.00   84
 13  \w     95.00 171.00   1.00    0.35    --  106.49  30.00-120.00   76
 14  \w    100.00 176.00   1.00    0.35    --  106.49  45.00-180.00   76
 15  \w     35.00 116.00   1.00    0.35    --  106.49-125.00   0.00   81
;
_diffrn_measurement_device 'four-circle diffractometer'
_diffrn_measurement_device_type 'XtaLAB Synergy, Dualflex, HyPix'
_diffrn_measurement_method '\w scans'
_diffrn_measurement_specimen_support 'Mitegen 50um'
_diffrn_orient_matrix_type 'CrysAlisPro convention (1999,Acta A55,543-557)'
_diffrn_orient_matrix_UB_11 0.0075320000
_diffrn_orient_matrix_UB_12 -0.0868093000
_diffrn_orient_matrix_UB_13 0.0833426000
_diffrn_orient_matrix_UB_21 -0.1053001000
_diffrn_orient_matrix_UB_22 -0.0037064000
_diffrn_orient_matrix_UB_23 -0.0350364000
_diffrn_orient_matrix_UB_31 -0.0027624000
_diffrn_orient_matrix_UB_32 -0.0994757000
_diffrn_orient_matrix_UB_33 -0.0712913000
_diffrn_radiation_collimation 0.3
_diffrn_radiation_monochromator mirror
_diffrn_radiation_probe x-ray
_diffrn_radiation_type CuK\a
_diffrn_radiation_wavelength 1.54184
_diffrn_reflns_av_R_equivalents 0.0322
_diffrn_reflns_av_unetI/netI 0.0338
_diffrn_reflns_Laue_measured_fraction_full 0.980
_diffrn_reflns_Laue_measured_fraction_max 0.991
_diffrn_reflns_limit_h_max 17
_diffrn_reflns_limit_h_min -18
_diffrn_reflns_limit_k_max 7
_diffrn_reflns_limit_k_min -13
_diffrn_reflns_limit_l_max 16
_diffrn_reflns_limit_l_min -17
_diffrn_reflns_number 13840
_diffrn_reflns_point_group_measured_fraction_full 0.980
_diffrn_reflns_point_group_measured_fraction_max 0.991
_diffrn_reflns_theta_full 67.684
_diffrn_reflns_theta_max 67.076
_diffrn_reflns_theta_min 3.028
_diffrn_source 'micro-focus sealed X-ray tube'
_diffrn_source_current 24.0
_diffrn_source_power 1.2
_diffrn_source_target Mo
_diffrn_source_type 'PhotonJet (Cu) X-ray Source'
_diffrn_source_voltage 50.0
_exptl_absorpt_coefficient_mu 16.387
_exptl_absorpt_correction_T_max 1.00000
_exptl_absorpt_correction_T_min 0.46975
_exptl_absorpt_correction_type multi-scan
_exptl_absorpt_process_details
;
CrysAlisPro 1.171.40.25a (Rigaku Oxford Diffraction, 2018)
Empirical absorption correction using spherical harmonics,
 implemented in SCALE3 ABSPACK scaling algorithm.
;
_exptl_crystal_colour 'clear light orange'
_exptl_crystal_colour_lustre clear
_exptl_crystal_colour_modifier light
_exptl_crystal_colour_primary orange
_exptl_crystal_density_diffrn 1.835
_exptl_crystal_description block
_exptl_crystal_F_000 1320
_exptl_crystal_size_max 0.05
_exptl_crystal_size_mid 0.04
_exptl_crystal_size_min 0.03
_refine_diff_density_max 1.572
_refine_diff_density_min -1.646
_refine_diff_density_rms 0.229
_refine_ls_extinction_method none
_refine_ls_goodness_of_fit_ref 1.197
_refine_ls_hydrogen_treatment constr
_refine_ls_matrix_type full
_refine_ls_number_parameters 251
_refine_ls_number_reflns 4343
_refine_ls_number_restraints 61
_refine_ls_restrained_S_all 1.227
_refine_ls_R_factor_all 0.0539
_refine_ls_R_factor_gt 0.0395
_refine_ls_shift/su_max 0.000
_refine_ls_shift/su_mean 0.000
_refine_ls_structure_factor_coef Fsqd
_refine_ls_weighting_details 'w=1/[\s^2^(Fo^2^)+(0.0977P)^2^+3.8853P] where P=(Fo^2^+2Fc^2^)/3'
_refine_ls_weighting_scheme calc
_refine_ls_wR_factor_gt 0.1286
_refine_ls_wR_factor_ref 0.1789
_reflns_Friedel_coverage 0.000
_reflns_number_gt 3408
_reflns_number_total 4343
_reflns_threshold_expression 'I > 2\s(I)'
_cod_data_source_file sc0c03934_si_002.cif
_cod_data_source_block 190226d
_cod_depositor_comments 'Adding full bibliography for 4518049.cif.'
_cod_database_code 4518049
_shelxl_version_number 2013-4
_chemical_oxdiff_formula SCNPt
_shelx_space_group_comment
;
The symmetry employed for this shelxl refinement is uniquely defined
by the following loop, which should always be used as a source of
symmetry information in preference to the above space-group names.
They are only intended as comments.
;
_reflns_odcompleteness_completeness 99.03
_reflns_odcompleteness_iscentric 1
_reflns_odcompleteness_theta 66.97
_olex2_refinement_description
;
1. Fixed Uiso
 At 1.2 times of:
  All C(H) groups, All C(H,H) groups
 At 1.5 times of:
  All C(H,H,H) groups
2. Restrained distances
 C4-C5
 1.55 with sigma of 0.01
3. Uiso/Uaniso restraints and constraints
N1 \\sim N2 \\sim C1 \\sim C2 \\sim C3 \\sim C4 \\sim C5 \\sim C6 \\sim C7
\\sim C8: within 2A with sigma of 0.004 and sigma for terminal atoms of 0.008
4.a Secondary CH2 refined with riding coordinates:
 C2(H2A,H2B), C4(H4A,H4B), C5(H5A,H5B), C10(H10A,H10B), C12(H12A,H12B),
 C16(H16A,H16B)
4.b Aromatic/amide H refined with riding coordinates:
 C1(H1), C8(H8), C9(H9), C11(H11)
4.c Idealised Me refined as rotating group:
 C3(H3A,H3B,H3C), C6(H6A,H6B,H6C), C13(H13A,H13B,H13C), C14(H14A,H14B,H14C)
;
_olex2_submission_special_instructions 'No special instructions were received'
_oxdiff_exptl_absorpt_empirical_details
;
Empirical correction (ABSPACK) includes:
- Absorption correction using spherical harmonics
- Frame scaling
;
_oxdiff_exptl_absorpt_empirical_full_max 1.674
_oxdiff_exptl_absorpt_empirical_full_min 0.711

loop_
_space_group_symop_operation_xyz
'x, y, z'
'-x, y+1/2, -z+1/2'
'-x, -y, -z'
'x, -y-1/2, z-1/2'

loop_
_atom_site_label
_atom_site_type_symbol
_atom_site_fract_x
_atom_site_fract_y
_atom_site_fract_z
_atom_site_U_iso_or_equiv
_atom_site_adp_type
_atom_site_occupancy
_atom_site_site_symmetry_order
_atom_site_calc_flag
_atom_site_refinement_flags_posn
_atom_site_refinement_flags_adp
_atom_site_refinement_flags_occupancy
_atom_site_disorder_assembly
_atom_site_disorder_group
Pt1 Pt 0.0000 0.5000 0.5000 0.0384(2) Uani 1 2 d S T P . .
Cl1 Cl -0.10257(13) 0.4624(2) 0.33931(14) 0.0627(5) Uani 1 1 d . . . . .
Cl2 Cl -0.00991(13) 0.69456(15) 0.46455(18) 0.0598(5) Uani 1 1 d . . . . .
S2 S 0.12469(13) 0.46441(19) 0.44658(15) 0.0509(4) Uani 1 1 d . . . . .
N1 N 0.1335(5) 0.6609(7) 0.3455(6) 0.0760(14) Uani 1 1 d . U . . .
N2 N 0.2351(4) 0.6562(6) 0.4959(5) 0.0640(13) Uani 1 1 d . U . . .
C1 C 0.1876(6) 0.7575(8) 0.3620(7) 0.0748(16) Uani 1 1 d . U . . .
H1 H 0.1811 0.8157 0.3157 0.090 Uiso 1 1 calc R . . . .
C2 C 0.0570(8) 0.6331(11) 0.2540(9) 0.101(2) Uani 1 1 d . U . . .
H2A H 0.0422 0.7008 0.2119 0.122 Uiso 1 1 calc R . . . .
H2B H 0.0043 0.6158 0.2711 0.122 Uiso 1 1 calc R . . . .
C3 C 0.2903(6) 0.6176(8) 0.5963(7) 0.075(2) Uani 1 1 d . U . . .
H3A H 0.2723 0.6582 0.6440 0.113 Uiso 1 1 calc GR . . . .
H3B H 0.3539 0.6322 0.6093 0.113 Uiso 1 1 calc GR . . . .
H3C H 0.2812 0.5368 0.6017 0.113 Uiso 1 1 calc GR . . . .
C4 C 0.0724(10) 0.5257(13) 0.1880(11) 0.127(3) Uani 1 1 d D U . . .
H4A H 0.1009 0.4608 0.2303 0.152 Uiso 1 1 calc R . . . .
H4B H 0.0149 0.5013 0.1374 0.152 Uiso 1 1 calc R . . . .
C5 C 0.1359(10) 0.5778(15) 0.1411(11) 0.135(3) Uani 1 1 d D U . . .
H5A H 0.1937 0.5994 0.1927 0.162 Uiso 1 1 calc R . . . .
H5B H 0.1082 0.6459 0.1033 0.162 Uiso 1 1 calc R . . . .
C6 C 0.1521(12) 0.4867(13) 0.0714(14) 0.133(4) Uani 1 1 d . U . . .
H6A H 0.0959 0.4730 0.0159 0.199 Uiso 1 1 calc GR . . . .
H6B H 0.1728 0.4166 0.1077 0.199 Uiso 1 1 calc GR . . . .
H6C H 0.1978 0.5140 0.0472 0.199 Uiso 1 1 calc GR . . . .
C7 C 0.1634(5) 0.5972(7) 0.4287(6) 0.0620(14) Uani 1 1 d . U . . .
C8 C 0.2499(6) 0.7550(8) 0.4535(7) 0.0716(16) Uani 1 1 d . U . . .
H8 H 0.2948 0.8097 0.4832 0.086 Uiso 1 1 calc R . . . .
Pt2 Pt 0.5000 0.5000 1.0000 0.0303(2) Uani 1 2 d S T P . .
Cl3 Cl 0.38584(11) 0.56986(14) 0.85705(11) 0.0455(4) Uani 1 1 d . . . . .
Cl4 Cl 0.60432(15) 0.51094(15) 0.92098(16) 0.0485(5) Uani 1 1 d . . . . .
S1 S 0.46773(12) 0.30367(13) 0.95059(12) 0.0428(4) Uani 1 1 d . . . . .
N3 N 0.4051(4) 0.2953(5) 0.7452(4) 0.0486(13) Uani 1 1 d . . . . .
N4 N 0.2957(4) 0.3080(5) 0.8010(4) 0.0483(13) Uani 1 1 d . . . . .
C9 C 0.2559(5) 0.2998(7) 0.7002(6) 0.061(2) Uani 1 1 d . . . . .
H9 H 0.1934 0.2999 0.6625 0.073 Uiso 1 1 calc R . . . .
C10 C 0.6073(6) 0.4006(7) 0.6806(7) 0.064(2) Uani 1 1 d . . . . .
H10A H 0.6487 0.4084 0.7496 0.077 Uiso 1 1 calc R . . . .
H10B H 0.6215 0.3285 0.6560 0.077 Uiso 1 1 calc R . . . .
C11 C 0.3229(6) 0.2916(7) 0.6650(6) 0.065(2) Uani 1 1 d . . . . .
H11 H 0.3156 0.2846 0.5982 0.078 Uiso 1 1 calc R . . . .
C12 C 0.4955(5) 0.2941(6) 0.7386(5) 0.0536(17) Uani 1 1 d . . . . .
H12A H 0.5033 0.2228 0.7080 0.064 Uiso 1 1 calc R . . . .
H12B H 0.5419 0.2970 0.8054 0.064 Uiso 1 1 calc R . . . .
C13 C 0.6268(10) 0.4964(10) 0.6212(11) 0.105(4) Uani 1 1 d . . . . .
H13A H 0.5868 0.4898 0.5525 0.157 Uiso 1 1 calc GR . . . .
H13B H 0.6893 0.4917 0.6262 0.157 Uiso 1 1 calc GR . . . .
H13C H 0.6167 0.5688 0.6472 0.157 Uiso 1 1 calc GR . . . .
C14 C 0.2454(5) 0.3207(8) 0.8684(6) 0.064(2) Uani 1 1 d . . . . .
H14A H 0.2245 0.2468 0.8805 0.095 Uiso 1 1 calc GR . . . .
H14B H 0.1937 0.3703 0.8383 0.095 Uiso 1 1 calc GR . . . .
H14C H 0.2852 0.3532 0.9306 0.095 Uiso 1 1 calc GR . . . .
C15 C 0.3866(4) 0.3061(5) 0.8291(5) 0.0394(13) Uani 1 1 d . . . . .
C16 C 0.5094(5) 0.3934(7) 0.6786(5) 0.0553(17) Uani 1 1 d . . . . .
H16A H 0.4949 0.4642 0.7048 0.066 Uiso 1 1 calc R . . . .
H16B H 0.4673 0.3857 0.6099 0.066 Uiso 1 1 calc R . . . .

loop_
_atom_site_aniso_label
_atom_site_aniso_U_11
_atom_site_aniso_U_22
_atom_site_aniso_U_33
_atom_site_aniso_U_23
_atom_site_aniso_U_13
_atom_site_aniso_U_12
Pt1 0.0369(3) 0.0298(3) 0.0402(3) -0.00357(13) 0.0047(2) -0.00676(13)
Cl1 0.0528(10) 0.0693(12) 0.0491(10) -0.0139(9) -0.0009(8) -0.0104(9)
Cl2 0.0571(10) 0.0338(9) 0.0801(13) 0.0037(9) 0.0156(9) -0.0052(7)
S2 0.0490(10) 0.0420(10) 0.0602(11) 0.0001(9) 0.0184(8) -0.0037(9)
N1 0.064(3) 0.081(3) 0.083(3) 0.024(3) 0.027(2) -0.006(2)
N2 0.054(2) 0.062(3) 0.077(3) 0.011(2) 0.026(2) -0.006(2)
C1 0.066(3) 0.072(3) 0.086(3) 0.025(3) 0.028(3) -0.005(3)
C2 0.084(4) 0.110(4) 0.096(4) 0.024(3) 0.018(3) -0.009(3)
C3 0.058(4) 0.076(5) 0.078(5) 0.002(4) 0.011(4) -0.017(4)
C4 0.104(4) 0.134(5) 0.115(5) 0.025(4) 0.009(4) -0.016(4)
C5 0.108(5) 0.141(6) 0.127(6) 0.027(5) 0.009(5) -0.018(5)
C6 0.103(7) 0.143(8) 0.133(8) 0.016(7) 0.021(7) -0.020(6)
C7 0.053(3) 0.064(3) 0.074(3) 0.015(3) 0.029(2) -0.002(2)
C8 0.063(3) 0.066(3) 0.084(3) 0.019(3) 0.026(3) -0.006(3)
Pt2 0.0354(3) 0.0244(3) 0.0285(3) 0.00130(11) 0.0088(2) 0.00064(11)
Cl3 0.0489(8) 0.0384(8) 0.0390(8) 0.0068(6) 0.0044(6) 0.0044(6)
Cl4 0.0508(10) 0.0521(11) 0.0493(10) -0.0040(7) 0.0264(9) -0.0045(7)
S1 0.0554(9) 0.0266(8) 0.0391(8) 0.0025(6) 0.0088(7) 0.0008(6)
N3 0.052(3) 0.046(3) 0.044(3) -0.011(2) 0.012(2) 0.006(3)
N4 0.042(3) 0.041(3) 0.053(3) -0.002(3) 0.007(2) -0.003(2)
C9 0.049(4) 0.067(5) 0.052(4) -0.007(4) 0.001(3) 0.000(4)
C10 0.062(5) 0.052(5) 0.077(5) -0.003(4) 0.024(4) 0.000(4)
C11 0.067(5) 0.068(5) 0.039(4) -0.007(3) -0.002(3) 0.005(4)
C12 0.055(4) 0.049(4) 0.050(4) -0.004(3) 0.011(3) 0.007(3)
C13 0.103(10) 0.117(11) 0.104(10) 0.026(6) 0.049(8) 0.011(6)
C14 0.046(4) 0.078(6) 0.070(5) -0.009(4) 0.026(4) -0.012(4)
C15 0.046(3) 0.029(3) 0.039(3) -0.004(2) 0.010(3) -0.002(2)
C16 0.059(4) 0.059(4) 0.046(4) -0.001(3) 0.017(3) 0.012(3)

loop_
_atom_type_symbol
_atom_type_description
_atom_type_scat_dispersion_real
_atom_type_scat_dispersion_imag
_atom_type_scat_source
C C 0.0181 0.0091 'International Tables Vol C Tables 4.2.6.8 and 6.1.1.4'
H H 0.0000 0.0000 'International Tables Vol C Tables 4.2.6.8 and 6.1.1.4'
Cl Cl 0.3639 0.7018 'International Tables Vol C Tables 4.2.6.8 and 6.1.1.4'
N N 0.0311 0.0180 'International Tables Vol C Tables 4.2.6.8 and 6.1.1.4'
Pt Pt -4.5932 6.9264 'International Tables Vol C Tables 4.2.6.8 and 6.1.1.4'
S S 0.3331 0.5567 'International Tables Vol C Tables 4.2.6.8 and 6.1.1.4'

loop_
_geom_angle_atom_site_label_1
_geom_angle_atom_site_label_2
_geom_angle_atom_site_label_3
_geom_angle
_geom_angle_site_symmetry_1
_geom_angle_site_symmetry_3
_geom_angle_publ_flag
Cl1 Pt1 Cl1 180.00(11) . 3_566 ?
Cl1 Pt1 S2 89.70(7) 3_566 3_566 ?
Cl1 Pt1 S2 90.30(7) 3_566 . ?
Cl1 Pt1 S2 90.30(7) . 3_566 ?
Cl1 Pt1 S2 89.70(7) . . ?
Cl2 Pt1 Cl1 90.02(8) 3_566 . ?
Cl2 Pt1 Cl1 89.98(8) . . ?
Cl2 Pt1 Cl1 90.02(8) . 3_566 ?
Cl2 Pt1 Cl1 89.98(8) 3_566 3_566 ?
Cl2 Pt1 Cl2 180.0 3_566 . ?
Cl2 Pt1 S2 95.46(8) 3_566 3_566 ?
Cl2 Pt1 S2 84.55(7) 3_566 . ?
Cl2 Pt1 S2 95.45(8) . . ?
Cl2 Pt1 S2 84.55(7) . 3_566 ?
S2 Pt1 S2 180.0 3_566 . ?
C7 S2 Pt1 105.7(3) . . ?
C1 N1 C2 126.0(8) . . ?
C7 N1 C1 108.1(8) . . ?
C7 N1 C2 125.9(8) . . ?
C7 N2 C3 125.4(7) . . ?
C8 N2 C3 124.7(7) . . ?
C8 N2 C7 109.9(7) . . ?
C8 C1 N1 109.6(8) . . ?
N1 C2 C4 116.5(10) . . ?
C5 C4 C2 102.3(12) . . ?
C4 C5 C6 107.9(13) . . ?
N1 C7 S2 127.5(7) . . ?
N1 C7 N2 106.2(7) . . ?
N2 C7 S2 126.3(6) . . ?
C1 C8 N2 106.3(8) . . ?
Cl3 Pt2 Cl3 180.00(7) . 3_667 ?
Cl3 Pt2 S1 93.59(5) 3_667 3_667 ?
Cl3 Pt2 S1 86.41(5) 3_667 . ?
Cl3 Pt2 S1 86.41(5) . 3_667 ?
Cl3 Pt2 S1 93.59(5) . . ?
Cl4 Pt2 Cl3 90.05(7) 3_667 . ?
Cl4 Pt2 Cl3 89.95(7) . . ?
Cl4 Pt2 Cl3 90.05(7) . 3_667 ?
Cl4 Pt2 Cl3 89.94(7) 3_667 3_667 ?
Cl4 Pt2 Cl4 180.0 3_667 . ?
Cl4 Pt2 S1 90.96(6) 3_667 3_667 ?
Cl4 Pt2 S1 89.04(6) 3_667 . ?
Cl4 Pt2 S1 90.96(6) . . ?
Cl4 Pt2 S1 89.04(6) . 3_667 ?
S1 Pt2 S1 180.0 3_667 . ?
C15 S1 Pt2 106.2(2) . . ?
C11 N3 C12 125.3(6) . . ?
C15 N3 C11 108.0(6) . . ?
C15 N3 C12 126.6(6) . . ?
C9 N4 C14 124.7(6) . . ?
C15 N4 C9 110.0(6) . . ?
C15 N4 C14 125.3(6) . . ?
C11 C9 N4 107.3(6) . . ?
C13 C10 C16 116.4(8) . . ?
C9 C11 N3 107.8(7) . . ?
N3 C12 C16 112.4(6) . . ?
N3 C15 S1 125.4(5) . . ?
N4 C15 S1 127.5(5) . . ?
N4 C15 N3 106.9(6) . . ?
C12 C16 C10 112.9(6) . . ?

loop_
_geom_bond_atom_site_label_1
_geom_bond_atom_site_label_2
_geom_bond_distance
_geom_bond_site_symmetry_2
_geom_bond_publ_flag
Pt1 Cl1 2.3210(17) 3_566 ?
Pt1 Cl1 2.3210(17) . ?
Pt1 Cl2 2.3179(18) . ?
Pt1 Cl2 2.3178(18) 3_566 ?
Pt1 S2 2.391(2) . ?
Pt1 S2 2.391(2) 3_566 ?
S2 C7 1.717(8) . ?
N1 C1 1.377(11) . ?
N1 C2 1.454(13) . ?
N1 C7 1.339(10) . ?
N2 C3 1.456(11) . ?
N2 C7 1.369(10) . ?
N2 C8 1.363(11) . ?
C1 C8 1.320(12) . ?
C2 C4 1.64(2) . ?
C4 C5 1.524(9) . ?
C5 C6 1.55(2) . ?
Pt2 Cl3 2.3210(14) . ?
Pt2 Cl3 2.3210(14) 3_667 ?
Pt2 Cl4 2.3196(19) 3_667 ?
Pt2 Cl4 2.3197(19) . ?
Pt2 S1 2.3952(15) . ?
Pt2 S1 2.3952(15) 3_667 ?
S1 C15 1.742(6) . ?
N3 C11 1.378(9) . ?
N3 C12 1.459(9) . ?
N3 C15 1.350(8) . ?
N4 C9 1.356(10) . ?
N4 C14 1.469(10) . ?
N4 C15 1.333(8) . ?
C9 C11 1.329(12) . ?
C10 C13 1.506(14) . ?
C10 C16 1.530(11) . ?
C12 C16 1.508(11) . ?
